data_7015299
loop_
_publ_author_name
'Nayak, Sanjit'
'Nayek, Hari Pada'
'Dehnen, Stefanie'
'Powell, Annie K.'
'Reedijk, Jan'

_publ_section_title
;
 Trigonal propeller-shaped [Mn(III)3M(II)Na] complexes (M = Mn, Ca):
 structural and functional models for the dioxygen evolving centre of
 PSII.
;
_journal_issue 12
_journal_name_full 'Dalton transactions (Cambridge, England : 2003)'
_journal_page_first 2699
_journal_page_last 2702
_journal_paper_doi 10.1039/c0dt01463j
_journal_volume 40
_journal_year 2011
_chemical_formula_sum 'C32.44 H29 Cl3.5 Mn4 N4.5 Na O12.44'
_chemical_formula_weight 1047.75
_chemical_name_systematic
;
?
;
_space_group_IT_number 2
_symmetry_cell_setting triclinic
_symmetry_space_group_name_Hall '-P 1'
_symmetry_space_group_name_H-M 'P -1'
_atom_sites_solution_hydrogens geom
_atom_sites_solution_primary direct
_atom_sites_solution_secondary difmap
_audit_creation_method SHELXL-97
_cell_angle_alpha 108.120(3)
_cell_angle_beta 91.029(4)
_cell_angle_gamma 101.741(3)
_cell_formula_units_Z 2
_cell_length_a 9.7691(5)
_cell_length_b 12.7467(5)
_cell_length_c 19.0201(8)
_cell_measurement_reflns_used 8
_cell_measurement_temperature 100(2)
_cell_measurement_theta_max 180
_cell_measurement_theta_min 0
_cell_volume 2195.48(18)
_computing_structure_refinement 'SHELXL-97 (Sheldrick, 2008)'
_diffrn_ambient_temperature 100(2)
_diffrn_measured_fraction_theta_full 0.997
_diffrn_measured_fraction_theta_max 0.997
_diffrn_radiation_monochromator graphite
_diffrn_radiation_source 'fine-focus sealed tube'
_diffrn_radiation_type MoK\a
_diffrn_radiation_wavelength 0.71073
_diffrn_reflns_av_R_equivalents 0.0525
_diffrn_reflns_av_sigmaI/netI 0.0527
_diffrn_reflns_limit_h_max 11
_diffrn_reflns_limit_h_min -12
_diffrn_reflns_limit_k_max 16
_diffrn_reflns_limit_k_min -16
_diffrn_reflns_limit_l_max 24
_diffrn_reflns_limit_l_min -24
_diffrn_reflns_number 21131
_diffrn_reflns_theta_full 26.73
_diffrn_reflns_theta_max 26.73
_diffrn_reflns_theta_min 1.72
_exptl_absorpt_coefficient_mu 1.408
_exptl_absorpt_correction_T_max 0.9590
_exptl_absorpt_correction_T_min 0.8493
_exptl_absorpt_correction_type multi-scan
_exptl_absorpt_process_details 'SADABS-2008/1, Sheldrick (2008)'
_exptl_crystal_colour 'dark brown'
_exptl_crystal_density_diffrn 1.585
_exptl_crystal_density_method 'not measured'
_exptl_crystal_description block-shaped
_exptl_crystal_F_000 1050
_exptl_crystal_size_max 0.12
_exptl_crystal_size_mid 0.03
_exptl_crystal_size_min 0.03
_refine_diff_density_max 1.443
_refine_diff_density_min -0.805
_refine_diff_density_rms 0.122
_refine_ls_extinction_method none
_refine_ls_goodness_of_fit_ref 1.015
_refine_ls_hydrogen_treatment mixed
_refine_ls_matrix_type full
_refine_ls_number_parameters 562
_refine_ls_number_reflns 9305
_refine_ls_number_restraints 0
_refine_ls_restrained_S_all 1.015
_refine_ls_R_factor_all 0.0830
_refine_ls_R_factor_gt 0.0643
_refine_ls_shift/su_max 0.026
_refine_ls_shift/su_mean 0.002
_refine_ls_structure_factor_coef Fsqd
_refine_ls_weighting_details 'calc w=1/[\s^2^(Fo^2^)+(0.1340P)^2^+0.0000P] where P=(Fo^2^+2Fc^2^)/3'
_refine_ls_weighting_scheme calc
_refine_ls_wR_factor_gt 0.1843
_refine_ls_wR_factor_ref 0.1957
_reflns_number_gt 6594
_reflns_number_total 9305
_reflns_threshold_expression >2\s(I)
_cod_data_source_file c0dt01463j.txt
_cod_data_source_block NS174
_cod_original_cell_volume 2195.48(17)
_cod_original_sg_symbol_H-M P-1
_cod_original_formula_sum 'C32.44 H29 Cl3.50 Mn4 N4.50 Na O12.44'
_cod_database_code 7015299

loop_
_symmetry_equiv_pos_as_xyz
'x, y, z'
'-x, -y, -z'

loop_
_atom_site_label
_atom_site_type_symbol
_atom_site_fract_x
_atom_site_fract_y
_atom_site_fract_z
_atom_site_U_iso_or_equiv
_atom_site_adp_type
_atom_site_occupancy
_atom_site_symmetry_multiplicity
_atom_site_calc_flag
_atom_site_refinement_flags
_atom_site_disorder_assembly
_atom_site_disorder_group
Mn1 Mn 0.41012(5) 0.36729(4) 0.21587(3) 0.04794(12) Uani 1 1 d . B .
Mn2 Mn 0.62407(5) 0.34179(4) 0.34011(2) 0.04406(12) Uani 1 1 d . . .
Mn4 Mn 0.31746(6) 0.11766(4) 0.26725(3) 0.05115(13) Uani 1 1 d . . .
Mn3 Mn 0.60832(5) 0.18637(4) 0.16715(2) 0.04556(12) Uani 1 1 d . . .
Cl2 Cl 0.41829(10) 0.21593(7) 0.08353(4) 0.0568(2) Uani 1 1 d . B .
Cl3 Cl 0.94332(10) 0.61903(9) 0.18960(6) 0.0688(3) Uani 1 1 d . . .
Cl4 Cl 0.45932(11) 0.49123(8) 0.35478(5) 0.0644(2) Uani 1 1 d . B .
O11 O 0.7564(2) 0.27781(17) 0.13368(11) 0.0465(5) Uani 1 1 d . B .
O12 O 0.5229(2) 0.48239(17) 0.18508(12) 0.0482(5) Uani 1 1 d . . .
O1 O 0.5697(2) 0.31608(16) 0.23848(11) 0.0429(5) Uani 1 1 d . B .
O22 O 0.4744(3) 0.08038(17) 0.19440(12) 0.0517(6) Uani 1 1 d . C .
O2 O 0.4749(2) 0.23009(18) 0.35121(11) 0.0512(6) Uani 1 1 d . C .
O3 O 0.7816(2) 0.45949(18) 0.34186(11) 0.0490(6) Uani 1 1 d . B .
O4 O 0.2783(3) 0.2571(2) 0.24161(17) 0.0751(8) Uani 1 1 d . B .
N2 N 0.6589(3) 0.3742(2) 0.44818(14) 0.0544(8) Uani 1 1 d . C .
N7 N 0.6573(3) 0.0474(2) 0.10049(15) 0.0565(8) Uani 1 1 d . C .
O5 O 0.2221(3) 0.1214(2) 0.37252(14) 0.0711(8) Uani 1 1 d . C .
O6 O 0.3079(3) -0.0639(2) 0.24601(17) 0.0784(9) Uani 1 1 d . C .
C355 C 0.9069(3) 0.3320(3) 0.05141(17) 0.0492(8) Uani 1 1 d . C .
H355 H 0.9057 0.4088 0.0767 0.059 Uiso 1 1 calc R . .
N8 N 0.2390(3) 0.4151(2) 0.19336(16) 0.0545(7) Uani 1 1 d . . .
C45 C 0.7440(4) 0.0406(3) 0.04995(17) 0.0508(8) Uani 1 1 d . . .
O9 O 0.1029(3) 0.0599(3) 0.2091(2) 0.0930(11) Uani 1 1 d . B .
C6 C 0.3429(3) 0.5339(3) 0.12342(17) 0.0472(8) Uani 1 1 d . . .
C7 C 0.7441(4) 0.4590(3) 0.49381(17) 0.0539(9) Uani 1 1 d . . .
C8 C 0.8253(4) 0.1331(3) 0.03377(17) 0.0501(8) Uani 1 1 d . C .
C9 C 0.2285(4) 0.4798(3) 0.15435(18) 0.0518(8) Uani 1 1 d . C .
C10 C 0.4321(5) 0.2547(4) 0.4246(2) 0.0712(12) Uani 1 1 d . . .
H10 H 0.3861 0.3205 0.4341 0.085 Uiso 1 1 calc R C .
C11 C 0.9253(4) 0.6302(3) 0.5326(2) 0.0616(10) Uani 1 1 d . . .
H11 H 0.9132 0.6324 0.5824 0.074 Uiso 1 1 calc R C .
C12 C 0.5874(4) 0.5895(2) 0.10560(17) 0.0473(8) Uani 1 1 d . . .
H12 H 0.6834 0.5915 0.1165 0.057 Uiso 1 1 calc R C .
C13 C 0.8576(4) 0.5387(3) 0.39970(18) 0.0498(8) Uani 1 1 d . . .
C14 C 0.9891(5) 0.1962(4) -0.0471(2) 0.0727(12) Uani 1 1 d . C .
H14 H 1.0444 0.1792 -0.0880 0.087 Uiso 1 1 calc R . .
C16 C 0.8411(4) 0.5423(3) 0.47418(18) 0.0513(8) Uani 1 1 d . C .
C18 C 0.9093(4) 0.1115(3) -0.0271(2) 0.0630(11) Uani 1 1 d . . .
H18 H 0.9095 0.0353 -0.0548 0.076 Uiso 1 1 calc R C .
C19 C 0.9893(4) 0.3078(3) -0.00719(19) 0.0588(10) Uani 1 1 d . . .
H19 H 1.0463 0.3676 -0.0202 0.071 Uiso 1 1 calc R C .
C20 C 0.9624(5) 0.6196(3) 0.3871(2) 0.0662(11) Uani 1 1 d . C .
H20 H 0.9788 0.6162 0.3374 0.079 Uiso 1 1 calc R . .
C21 C 1.0244(5) 0.7126(3) 0.5188(2) 0.0711(12) Uani 1 1 d . C .
H21 H 1.0781 0.7730 0.5587 0.085 Uiso 1 1 calc R . .
C22 C 1.0453(5) 0.7067(4) 0.4458(2) 0.0776(13) Uani 1 1 d . . .
H22 H 1.1160 0.7619 0.4356 0.093 Uiso 1 1 calc R C .
C23 C 0.3290(5) 0.1594(4) 0.4331(2) 0.0776(13) Uani 1 1 d . C .
H23A H 0.3753 0.0971 0.4330 0.093 Uiso 1 1 calc R . .
H23B H 0.2868 0.1834 0.4808 0.093 Uiso 1 1 calc R . .
C26 C 0.5801(6) -0.0557(3) 0.1130(3) 0.0916(15) Uani 1 1 d . . .
H26A H 0.5343 -0.1106 0.0651 0.110 Uiso 1 1 calc R C .
H26B H 0.6466 -0.0906 0.1330 0.110 Uiso 1 1 calc R . .
C27 C 0.5647(5) 0.2924(4) 0.4758(2) 0.0723(12) Uani 1 1 d . C .
H27A H 0.5454 0.3286 0.5276 0.087 Uiso 1 1 calc R . .
H27B H 0.6069 0.2273 0.4738 0.087 Uiso 1 1 calc R . .
C28 C 0.4786(5) -0.0318(3) 0.1627(3) 0.0949(16) Uani 1 1 d . C .
C29 C 0.3971(6) -0.1087(3) 0.1927(3) 0.0979(17) Uani 1 1 d . . .
H29A H 0.4611 -0.1421 0.2158 0.117 Uiso 1 1 calc R C .
H29B H 0.3388 -0.1709 0.1515 0.117 Uiso 1 1 calc R . .
C35 C 0.8267(3) 0.2493(3) 0.07445(16) 0.0451(7) Uani 1 1 d . . .
Na5 Na 0.74652(13) 0.46187(10) 0.21774(7) 0.0480(3) Uani 1 1 d . B .
C121 C 0.4850(3) 0.5332(2) 0.13868(17) 0.0450(7) Uani 1 1 d . C .
C122 C 0.5517(4) 0.6431(3) 0.05674(18) 0.0521(9) Uani 1 1 d . C .
H122 H 0.6235 0.6804 0.0342 0.062 Uiso 1 1 calc R . .
C124 C 0.3098(4) 0.5912(3) 0.07459(18) 0.0525(9) Uani 1 1 d . C .
H124 H 0.2149 0.5938 0.0654 0.063 Uiso 1 1 calc R . .
C123 C 0.4119(4) 0.6429(3) 0.04044(18) 0.0533(9) Uani 1 1 d . . .
H123 H 0.3879 0.6781 0.0061 0.064 Uiso 1 1 calc R C .
C111 C 0.1151(4) 0.3596(4) 0.2210(3) 0.0785(11) Uani 1 1 d . B .
H11A H 0.0267 0.3621 0.1959 0.094 Uiso 1 1 calc R A 1
H11B H 0.1140 0.3929 0.2754 0.094 Uiso 1 1 calc R A 1
OW1 O 1.1938(4) 0.7742(3) 0.29880(19) 0.0677(10) Uani 0.814(4) 1 d P . .
OW3 O 0.9022(6) 0.8829(4) 0.2231(3) 0.125(2) Uani 0.814(4) 1 d P . .
OW2 O 1.0546(6) 0.9446(4) 0.3881(3) 0.127(2) Uani 0.814(4) 1 d P . .
CW2 C 0.912(3) 0.9289(13) 0.4194(9) 0.366(10) Uani 0.814(4) 1 d P . .
CW1 C 0.360(2) 0.7157(6) 0.3249(4) 0.286(9) Uani 0.814(4) 1 d P . .
CW3 C 0.8662(15) 0.9700(10) 0.2152(13) 0.257(9) Uani 0.814(4) 1 d P . .
C234 C 0.1428(6) 0.2315(5) 0.1976(3) 0.0410(14) Uani 0.50 1 d P B 1
H234 H 0.1500 0.1989 0.1431 0.028(13) Uiso 0.50 1 calc PR B 1
C236 C 0.0397(7) 0.1507(5) 0.2282(3) 0.0433(13) Uiso 0.50 1 d P B 1
H23C H 0.0366 0.1822 0.2826 0.052 Uiso 0.50 1 calc PR B 1
H23D H -0.0563 0.1312 0.2033 0.052 Uiso 0.50 1 calc PR B 1
C235 C 0.1331(10) 0.2731(7) 0.2452(5) 0.075(2) Uiso 0.50 1 d P B 2
H235 H 0.0911 0.2722 0.2926 0.090 Uiso 0.50 1 calc PR B 2
C237 C 0.0740(11) 0.1745(7) 0.1804(5) 0.077(2) Uiso 0.50 1 d P B 2
H23E H 0.1235 0.1778 0.1359 0.092 Uiso 0.50 1 calc PR B 2
H23F H -0.0273 0.1684 0.1695 0.092 Uiso 0.50 1 calc PR B 2
Cl7 Cl 0.7660(2) 0.20342(16) 0.28575(11) 0.0671(6) Uani 0.50 1 d P C 1
N330 N 0.7536(8) 0.1745(6) 0.2946(4) 0.0517(16) Uiso 0.50 1 d P D 2
N332 N 0.7435(8) 0.0565(5) 0.3281(4) 0.0690(19) Uani 0.50 1 d P D 2
N331 N 0.7432(6) 0.1257(4) 0.3078(3) 0.0467(13) Uani 0.50 1 d P D 2
H9 H 0.131(4) 0.509(3) 0.152(2) 0.066(11) Uiso 1 1 d . . .
H45 H 0.758(3) -0.027(3) 0.0212(18) 0.042(8) Uiso 1 1 d . . .
H7 H 0.745(4) 0.472(3) 0.5436(19) 0.050(9) Uiso 1 1 d . . .

loop_
_atom_site_aniso_label
_atom_site_aniso_U_11
_atom_site_aniso_U_22
_atom_site_aniso_U_33
_atom_site_aniso_U_23
_atom_site_aniso_U_13
_atom_site_aniso_U_12
Mn1 0.0394(2) 0.0521(2) 0.0509(2) 0.01946(19) -0.00111(19) 0.00280(19)
Mn2 0.0455(2) 0.0457(2) 0.03443(19) 0.00808(17) 0.00050(18) 0.00343(19)
Mn4 0.0508(3) 0.0497(2) 0.0433(2) 0.01006(19) 0.0055(2) -0.0029(2)
Mn3 0.0519(3) 0.0420(2) 0.0368(2) 0.00877(17) 0.00583(19) 0.00298(19)
Cl2 0.0620(5) 0.0563(4) 0.0412(3) 0.0124(3) -0.0096(3) -0.0046(4)
Cl3 0.0551(5) 0.0836(5) 0.0692(5) 0.0336(4) 0.0042(4) 0.0048(4)
Cl4 0.0720(5) 0.0688(4) 0.0534(4) 0.0159(4) 0.0119(4) 0.0229(4)
O11 0.0514(11) 0.0457(10) 0.0374(9) 0.0097(8) 0.0069(9) 0.0052(9)
O12 0.0421(11) 0.0535(10) 0.0488(10) 0.0202(9) -0.0020(9) 0.0051(9)
O1 0.0420(10) 0.0427(9) 0.0373(9) 0.0097(8) 0.0001(8) -0.0002(8)
O22 0.0630(13) 0.0421(10) 0.0419(10) 0.0078(8) 0.0092(10) 0.0017(10)
O2 0.0545(12) 0.0549(11) 0.0373(10) 0.0118(9) 0.0038(9) 0.0016(10)
O3 0.0485(11) 0.0519(11) 0.0369(10) 0.0076(8) -0.0004(9) 0.0002(9)
O4 0.0401(12) 0.0907(14) 0.1094(17) 0.0632(13) -0.0020(12) -0.0005(12)
N2 0.0604(16) 0.0570(14) 0.0377(12) 0.0112(11) -0.0022(12) 0.0016(13)
N7 0.0725(18) 0.0448(12) 0.0450(13) 0.0097(11) 0.0100(13) 0.0042(13)
O5 0.0709(16) 0.0787(16) 0.0512(13) 0.0156(12) 0.0129(12) -0.0038(14)
O6 0.0926(19) 0.0484(12) 0.0842(17) 0.0163(12) 0.0339(15) -0.0011(13)
C355 0.0492(16) 0.0545(15) 0.0405(14) 0.0132(12) -0.0013(13) 0.0074(13)
N8 0.0447(14) 0.0637(14) 0.0524(14) 0.0203(12) -0.0004(12) 0.0037(12)
C45 0.0597(18) 0.0460(15) 0.0383(14) 0.0047(12) 0.0035(14) 0.0066(14)
O9 0.0594(16) 0.0828(18) 0.095(2) -0.0243(17) -0.0153(16) 0.0083(15)
C6 0.0469(15) 0.0439(13) 0.0447(14) 0.0072(12) -0.0038(13) 0.0080(12)
C7 0.0585(19) 0.0597(17) 0.0351(14) 0.0062(13) -0.0004(14) 0.0086(15)
C8 0.0508(17) 0.0572(16) 0.0352(13) 0.0075(12) 0.0002(13) 0.0077(14)
C9 0.0460(16) 0.0549(16) 0.0488(16) 0.0114(13) -0.0040(14) 0.0074(14)
C10 0.079(3) 0.077(2) 0.0425(16) 0.0130(16) 0.0053(17) -0.006(2)
C11 0.062(2) 0.0602(18) 0.0477(17) 0.0040(15) -0.0094(16) 0.0034(17)
C12 0.0516(16) 0.0434(13) 0.0428(14) 0.0102(12) 0.0000(13) 0.0077(13)
C13 0.0459(16) 0.0515(15) 0.0452(15) 0.0096(13) -0.0040(13) 0.0055(13)
C14 0.068(2) 0.085(3) 0.0521(18) 0.0109(18) 0.0224(17) 0.005(2)
C16 0.0516(17) 0.0505(15) 0.0419(15) 0.0033(13) -0.0044(13) 0.0083(14)
C18 0.063(2) 0.0586(19) 0.0517(18) 0.0012(15) 0.0131(16) 0.0035(17)
C19 0.0552(19) 0.0691(19) 0.0470(16) 0.0176(15) 0.0071(15) 0.0038(16)
C20 0.071(2) 0.0615(19) 0.0520(18) 0.0136(15) -0.0098(17) -0.0073(18)
C21 0.073(2) 0.063(2) 0.058(2) 0.0042(17) -0.0158(19) -0.0023(19)
C22 0.079(3) 0.067(2) 0.064(2) 0.0110(19) -0.016(2) -0.017(2)
C23 0.081(3) 0.096(3) 0.0481(18) 0.0263(18) 0.0066(19) -0.003(2)
C26 0.148(4) 0.0436(17) 0.077(2) 0.0144(16) 0.062(2) 0.011(2)
C27 0.080(3) 0.082(2) 0.0421(16) 0.0208(16) -0.0021(17) -0.013(2)
C28 0.103(3) 0.0437(18) 0.130(3) 0.017(2) 0.068(3) 0.0111(19)
C29 0.163(4) 0.0423(17) 0.081(2) 0.0137(17) 0.063(3) 0.011(2)
C35 0.0399(14) 0.0563(15) 0.0350(13) 0.0119(12) -0.0002(11) 0.0063(12)
Na5 0.0430(6) 0.0507(6) 0.0466(6) 0.0158(5) 0.0007(5) 0.0023(5)
C121 0.0481(16) 0.0416(13) 0.0401(13) 0.0079(11) -0.0025(12) 0.0068(12)
C122 0.0629(19) 0.0408(14) 0.0453(15) 0.0075(12) 0.0009(14) 0.0056(14)
C124 0.0587(18) 0.0450(14) 0.0468(15) 0.0077(12) -0.0102(14) 0.0080(14)
C123 0.0645(19) 0.0448(14) 0.0468(16) 0.0100(12) -0.0048(15) 0.0123(14)
C111 0.0380(17) 0.115(2) 0.103(3) 0.068(2) 0.0032(17) 0.0101(18)
OW1 0.065(2) 0.0665(16) 0.0693(18) 0.0295(14) 0.0076(15) -0.0025(15)
OW3 0.123(4) 0.110(3) 0.094(3) -0.003(3) 0.038(3) -0.026(3)
OW2 0.156(4) 0.089(3) 0.107(3) 0.029(2) 0.041(3) -0.036(3)
CW2 0.65(3) 0.303(11) 0.323(10) 0.247(8) 0.317(14) 0.247(15)
CW1 0.72(3) 0.064(3) 0.080(4) 0.031(3) 0.139(8) 0.072(8)
CW3 0.173(10) 0.138(7) 0.48(3) 0.109(11) 0.094(13) 0.068(7)
C234 0.030(3) 0.042(3) 0.035(3) -0.001(2) 0.000(2) -0.006(2)
Cl7 0.0821(13) 0.0576(9) 0.0544(9) 0.0160(8) 0.0105(9) 0.0022(9)
N332 0.085(4) 0.044(2) 0.077(4) 0.028(3) -0.017(3) 0.000(3)
N331 0.053(3) 0.036(2) 0.052(3) 0.022(2) -0.009(2) 0.000(2)

loop_
_atom_type_symbol
_atom_type_description
_atom_type_scat_dispersion_real
_atom_type_scat_dispersion_imag
_atom_type_scat_source
C C 0.0033 0.0016 'International Tables Vol C Tables 4.2.6.8 and 6.1.1.4'
H H 0.0000 0.0000 'International Tables Vol C Tables 4.2.6.8 and 6.1.1.4'
N N 0.0061 0.0033 'International Tables Vol C Tables 4.2.6.8 and 6.1.1.4'
O O 0.0106 0.0060 'International Tables Vol C Tables 4.2.6.8 and 6.1.1.4'
Na Na 0.0362 0.0249 'International Tables Vol C Tables 4.2.6.8 and 6.1.1.4'
Cl Cl 0.1484 0.1585 'International Tables Vol C Tables 4.2.6.8 and 6.1.1.4'
Mn Mn 0.3368 0.7283 'International Tables Vol C Tables 4.2.6.8 and 6.1.1.4'

loop_
_geom_angle_atom_site_label_1
_geom_angle_atom_site_label_2
_geom_angle_atom_site_label_3
_geom_angle
_geom_angle_site_symmetry_1
_geom_angle_site_symmetry_3
_geom_angle_publ_flag
O4 Mn1 O1 95.14(11) . . ?
O4 Mn1 O12 172.88(11) . . ?
O1 Mn1 O12 91.88(10) . . ?
O4 Mn1 N8 82.39(12) . . ?
O1 Mn1 N8 177.53(11) . . ?
O12 Mn1 N8 90.59(11) . . ?
O4 Mn1 Cl4 90.25(9) . . ?
O1 Mn1 Cl4 82.26(6) . . ?
O12 Mn1 Cl4 91.89(7) . . ?
N8 Mn1 Cl4 97.86(9) . . ?
O4 Mn1 Cl2 89.70(9) . . ?
O1 Mn1 Cl2 81.59(6) . . ?
O12 Mn1 Cl2 90.14(7) . . ?
N8 Mn1 Cl2 98.21(8) . . ?
Cl4 Mn1 Cl2 163.78(4) . . ?
O4 Mn1 Mn3 88.61(9) . . ?
O1 Mn1 Mn3 31.43(6) . . ?
O12 Mn1 Mn3 96.78(7) . . ?
N8 Mn1 Mn3 147.87(8) . . ?
Cl4 Mn1 Mn3 113.03(3) . . ?
Cl2 Mn1 Mn3 50.76(2) . . ?
O4 Mn1 Na5 141.83(9) . . ?
O1 Mn1 Na5 46.92(7) . . ?
O12 Mn1 Na5 45.28(7) . . ?
N8 Mn1 Na5 135.55(9) . . ?
Cl4 Mn1 Na5 81.58(3) . . ?
Cl2 Mn1 Na5 88.48(3) . . ?
Mn3 Mn1 Na5 61.43(3) . . ?
O2 Mn2 O1 94.81(9) . . ?
O2 Mn2 O3 172.80(9) . . ?
O1 Mn2 O3 92.37(9) . . ?
O2 Mn2 N2 82.19(11) . . ?
O1 Mn2 N2 173.07(12) . . ?
O3 Mn2 N2 90.62(11) . . ?
O2 Mn2 Cl7 92.77(9) . . ?
O1 Mn2 Cl7 82.45(8) . . ?
O3 Mn2 Cl7 88.65(9) . . ?
N2 Mn2 Cl7 103.88(11) . . ?
O2 Mn2 Cl4 92.23(8) . . ?
O1 Mn2 Cl4 79.75(7) . . ?
O3 Mn2 Cl4 88.56(8) . . ?
N2 Mn2 Cl4 94.09(10) . . ?
Cl7 Mn2 Cl4 161.85(6) . . ?
O2 Mn2 Na5 141.10(7) . . ?
O1 Mn2 Na5 46.37(6) . . ?
O3 Mn2 Na5 46.04(7) . . ?
N2 Mn2 Na5 135.99(9) . . ?
Cl7 Mn2 Na5 85.31(6) . . ?
Cl4 Mn2 Na5 79.87(3) . . ?
O4 Mn4 O22 98.46(11) . . ?
O4 Mn4 O2 88.77(10) . . ?
O22 Mn4 O2 89.82(9) . . ?
O4 Mn4 O6 154.75(12) . . ?
O22 Mn4 O6 75.31(10) . . ?
O2 Mn4 O6 115.30(11) . . ?
O4 Mn4 O5 106.20(12) . . ?
O22 Mn4 O5 151.04(11) . . ?
O2 Mn4 O5 75.99(9) . . ?
O6 Mn4 O5 87.96(11) . . ?
O4 Mn4 O9 74.91(12) . . ?
O22 Mn4 O9 112.65(11) . . ?
O2 Mn4 O9 153.64(11) . . ?
O6 Mn4 O9 84.86(13) . . ?
O5 Mn4 O9 88.65(12) . . ?
O22 Mn3 O1 95.81(9) . . ?
O22 Mn3 O11 172.36(10) . . ?
O1 Mn3 O11 91.33(9) . . ?
O22 Mn3 N7 82.48(11) . . ?
O1 Mn3 N7 174.48(12) . . ?
O11 Mn3 N7 90.16(11) . . ?
O22 Mn3 Cl2 90.76(8) . . ?
O1 Mn3 Cl2 83.99(7) . . ?
O11 Mn3 Cl2 92.70(7) . . ?
N7 Mn3 Cl2 101.25(10) . . ?
O22 Mn3 Cl7 86.61(9) . . ?
O1 Mn3 Cl7 77.72(8) . . ?
O11 Mn3 Cl7 92.27(8) . . ?
N7 Mn3 Cl7 96.92(11) . . ?
Cl2 Mn3 Cl7 161.14(6) . . ?
O22 Mn3 Mn1 89.66(8) . . ?
O1 Mn3 Mn1 31.48(6) . . ?
O11 Mn3 Mn1 97.87(7) . . ?
N7 Mn3 Mn1 153.25(10) . . ?
Cl2 Mn3 Mn1 53.12(2) . . ?
Cl7 Mn3 Mn1 108.14(5) . . ?
O22 Mn3 Na5 141.05(7) . . ?
O1 Mn3 Na5 45.41(7) . . ?
O11 Mn3 Na5 45.93(6) . . ?
N7 Mn3 Na5 135.68(9) . . ?
Cl2 Mn3 Na5 88.64(3) . . ?
Cl7 Mn3 Na5 81.82(5) . . ?
Mn1 Mn3 Na5 59.59(3) . . ?
Mn3 Cl2 Mn1 76.12(3) . . ?
Mn1 Cl4 Mn2 76.13(3) . . ?
C35 O11 Mn3 129.35(18) . . ?
C35 O11 Na5 130.51(19) . . ?
Mn3 O11 Na5 99.36(9) . . ?
C121 O12 Mn1 127.98(19) . . ?
C121 O12 Na5 129.6(2) . . ?
Mn1 O12 Na5 99.62(10) . . ?
Mn3 O1 Mn1 117.10(10) . . ?
Mn3 O1 Mn2 117.70(12) . . ?
Mn1 O1 Mn2 118.11(11) . . ?
Mn3 O1 Na5 100.38(9) . . ?
Mn1 O1 Na5 97.81(10) . . ?
Mn2 O1 Na5 98.61(8) . . ?
C28 O22 Mn3 116.5(2) . . ?
C28 O22 Mn4 117.4(2) . . ?
Mn3 O22 Mn4 126.03(11) . . ?
C10 O2 Mn2 113.4(2) . . ?
C10 O2 Mn4 114.4(2) . . ?
Mn2 O2 Mn4 127.07(11) . . ?
C13 O3 Mn2 129.1(2) . . ?
C13 O3 Na5 128.8(2) . . ?
Mn2 O3 Na5 98.84(9) . . ?
C235 O4 C234 36.1(4) . . ?
C235 O4 Mn1 116.3(4) . . ?
C234 O4 Mn1 110.3(3) . . ?
C235 O4 Mn4 116.7(4) . . ?
C234 O4 Mn4 112.6(3) . . ?
Mn1 O4 Mn4 127.02(14) . . ?
C7 N2 C27 120.1(3) . . ?
C7 N2 Mn2 127.3(3) . . ?
C27 N2 Mn2 112.5(2) . . ?
C45 N7 C26 120.0(3) . . ?
C45 N7 Mn3 127.5(2) . . ?
C26 N7 Mn3 112.5(2) . . ?
C23 O5 Mn4 110.3(2) . . ?
C29 O6 Mn4 113.8(2) . . ?
C35 C355 C19 122.5(3) . . ?
C9 N8 C111 121.1(3) . . ?
C9 N8 Mn1 126.5(3) . . ?
C111 N8 Mn1 112.1(3) . . ?
N7 C45 C8 125.1(3) . . ?
C236 O9 C237 37.4(4) . . ?
C236 O9 Mn4 107.6(3) . . ?
C237 O9 Mn4 105.4(3) . . ?
C121 C6 C124 119.1(3) . . ?
C121 C6 C9 124.0(3) . . ?
C124 C6 C9 116.9(3) . . ?
N2 C7 C16 125.4(3) . . ?
C45 C8 C18 118.4(3) . . ?
C45 C8 C35 123.8(3) . . ?
C18 C8 C35 117.7(3) . . ?
N8 C9 C6 124.6(3) . . ?
O2 C10 C23 111.5(3) . . ?
O2 C10 C27 106.2(3) . . ?
C23 C10 C27 115.7(4) . . ?
C21 C11 C16 121.1(4) . . ?
C121 C12 C122 121.0(3) . . ?
O3 C13 C20 118.7(3) . . ?
O3 C13 C16 123.4(3) . . ?
C20 C13 C16 117.9(3) . . ?
C18 C14 C19 119.5(4) . . ?
C11 C16 C13 119.9(3) . . ?
C11 C16 C7 117.1(3) . . ?
C13 C16 C7 123.0(3) . . ?
C14 C18 C8 122.0(3) . . ?
C355 C19 C14 120.0(4) . . ?
C13 C20 C22 121.5(4) . . ?
C11 C21 C22 119.2(3) . . ?
C21 C22 C20 120.3(4) . . ?
O5 C23 C10 108.6(4) . . ?
C28 C26 N7 111.0(3) . . ?
N2 C27 C10 105.0(3) . . ?
O22 C28 C26 117.0(4) . . ?
O22 C28 C29 116.5(4) . . ?
C26 C28 C29 125.6(4) . . ?
C28 C29 O6 115.9(4) . . ?
O11 C35 C355 119.8(3) . . ?
O11 C35 C8 122.1(3) . . ?
C355 C35 C8 118.1(3) . . ?
O12 Na5 O3 114.83(9) . . ?
O12 Na5 O1 70.15(8) . . ?
O3 Na5 O1 70.10(8) . . ?
O12 Na5 O11 102.87(8) . . ?
O3 Na5 O11 108.10(9) . . ?
O1 Na5 O11 68.90(8) . . ?
O12 Na5 Cl3 109.81(8) . . ?
O3 Na5 Cl3 111.58(7) . . ?
O1 Na5 Cl3 177.90(7) . . ?
O11 Na5 Cl3 109.18(7) . . ?
O12 Na5 Mn1 35.10(6) . . ?
O3 Na5 Mn1 90.63(7) . . ?
O1 Na5 Mn1 35.27(6) . . ?
O11 Na5 Mn1 87.78(6) . . ?
Cl3 Na5 Mn1 144.84(6) . . ?
O12 Na5 Mn2 91.91(7) . . ?
O3 Na5 Mn2 35.12(5) . . ?
O1 Na5 Mn2 35.02(5) . . ?
O11 Na5 Mn2 89.19(6) . . ?
Cl3 Na5 Mn2 146.70(5) . . ?
Mn1 Na5 Mn2 59.84(3) . . ?
O12 Na5 Mn3 86.42(6) . . ?
O3 Na5 Mn3 88.26(6) . . ?
O1 Na5 Mn3 34.21(5) . . ?
O11 Na5 Mn3 34.71(6) . . ?
Cl3 Na5 Mn3 143.88(5) . . ?
Mn1 Na5 Mn3 58.98(2) . . ?
Mn2 Na5 Mn3 59.06(2) . . ?
O12 C121 C12 119.4(3) . . ?
O12 C121 C6 121.9(3) . . ?
C12 C121 C6 118.7(3) . . ?
C12 C122 C123 120.8(3) . . ?
C123 C124 C6 121.3(3) . . ?
C124 C123 C122 119.1(3) . . ?
C235 C111 N8 115.3(5) . . ?
C235 C111 C234 34.0(4) . . ?
N8 C111 C234 99.3(3) . . ?
O4 C234 C236 106.0(5) . . ?
O4 C234 C111 98.4(3) . . ?
C236 C234 C111 113.7(4) . . ?
O9 C236 C234 99.0(5) . . ?
C111 C235 C237 101.6(8) . . ?
C111 C235 O4 112.4(7) . . ?
C237 C235 O4 95.7(7) . . ?
C235 C237 O9 102.5(7) . . ?
Mn2 Cl7 Mn3 79.38(7) . . ?
N331 N330 N332 4.7(6) . . ?
N331 N332 N330 3.2(4) . . ?
N330 N331 N332 172.0(11) . . ?

loop_
_geom_bond_atom_site_label_1
_geom_bond_atom_site_label_2
_geom_bond_distance
_geom_bond_site_symmetry_2
_geom_bond_publ_flag
Mn1 O4 1.893(3) . ?
Mn1 O1 1.899(2) . ?
Mn1 O12 1.900(2) . ?
Mn1 N8 1.975(3) . ?
Mn1 Cl4 2.5994(10) . ?
Mn1 Cl2 2.6672(9) . ?
Mn1 Mn3 3.2370(7) . ?
Mn1 Na5 3.2575(13) . ?
Mn2 O2 1.884(2) . ?
Mn2 O1 1.904(2) . ?
Mn2 O3 1.910(2) . ?
Mn2 N2 1.975(3) . ?
Mn2 Cl7 2.452(2) . ?
Mn2 Cl4 2.6889(11) . ?
Mn2 Na5 3.2805(14) . ?
Mn4 O4 2.087(3) . ?
Mn4 O22 2.112(2) . ?
Mn4 O2 2.135(2) . ?
Mn4 O6 2.204(3) . ?
Mn4 O5 2.215(3) . ?
Mn4 O9 2.223(3) . ?
Mn3 O22 1.883(2) . ?
Mn3 O1 1.896(2) . ?
Mn3 O11 1.914(2) . ?
Mn3 N7 1.986(3) . ?
Mn3 Cl2 2.5824(11) . ?
Mn3 Cl7 2.635(2) . ?
Mn3 Na5 3.3170(12) . ?
Cl3 Na5 2.6706(16) . ?
O11 C35 1.322(4) . ?
O11 Na5 2.416(2) . ?
O12 C121 1.333(4) . ?
O12 Na5 2.348(3) . ?
O1 Na5 2.402(2) . ?
O22 C28 1.377(4) . ?
O2 C10 1.423(4) . ?
O3 C13 1.325(3) . ?
O3 Na5 2.390(3) . ?
O4 C235 1.474(10) . ?
O4 C234 1.475(6) . ?
N2 C7 1.280(4) . ?
N2 C27 1.476(5) . ?
N7 C45 1.287(5) . ?
N7 C26 1.466(5) . ?
O5 C23 1.434(5) . ?
O6 C29 1.410(6) . ?
C355 C35 1.371(5) . ?
C355 C19 1.381(5) . ?
N8 C9 1.286(5) . ?
N8 C111 1.465(5) . ?
C45 C8 1.403(5) . ?
O9 C236 1.374(7) . ?
O9 C237 1.780(11) . ?
C6 C121 1.415(5) . ?
C6 C124 1.418(5) . ?
C6 C9 1.426(5) . ?
C7 C16 1.419(5) . ?
C8 C18 1.421(5) . ?
C8 C35 1.439(4) . ?
C10 C23 1.465(6) . ?
C10 C27 1.505(6) . ?
C11 C21 1.370(6) . ?
C11 C16 1.409(4) . ?
C12 C121 1.387(5) . ?
C12 C122 1.390(5) . ?
C13 C20 1.379(5) . ?
C13 C16 1.416(5) . ?
C14 C18 1.356(6) . ?
C14 C19 1.388(6) . ?
C20 C22 1.403(5) . ?
C21 C22 1.387(6) . ?
C26 C28 1.396(7) . ?
C28 C29 1.403(6) . ?
C122 C123 1.394(5) . ?
C124 C123 1.369(5) . ?
C111 C235 1.360(11) . ?
C111 C234 1.635(7) . ?
OW3 CW3 1.281(16) . ?
OW2 CW2 1.53(2) . ?
C234 C236 1.544(8) . ?
C235 C237 1.466(12) . ?
N330 N331 0.731(8) . ?
N330 N332 1.793(10) . ?
N332 N331 1.067(8) . ?
